data_2015652
loop_
_publ_author_name
'Petar Todorov'
'Emilia Naydenova'
'Rosica Petrova'
'Boris Shivachev'
'Kolio Troev'

_publ_section_title
;
 [(4,4-Dimethyl-2-oxo-1,3-oxazolidin-3-yl)methyl]phosphonic acid
;
_journal_coeditor_code OB3021
_journal_issue 11
_journal_name_full 'Acta Crystallographica Section C'
_journal_page_first o661
_journal_page_last o662
_journal_paper_doi 10.1107/S0108270106041230
_journal_volume 62
_journal_year 2006
_chemical_formula_iupac 'C6 H12 N O5 P'
_chemical_formula_moiety 'C6 H12 N O5 P'
_chemical_formula_sum 'C6 H12 N O5 P'
_chemical_formula_weight 209.14
_chemical_melting_point .43E-305
_chemical_name_common
;
[(4,4-dimethyl-2-oxo-1,3-oxazolidin-3-yl)methyl]phosphonic acid
;
_chemical_name_systematic
;
[(4,4-dimethyl-2-oxo-1,3-oxazolidin-3-yl)methyl]phosphonic acid
;
_space_group_IT_number 14
_symmetry_cell_setting monoclinic
_symmetry_space_group_name_Hall '-P 2ybc'
_symmetry_space_group_name_H-M 'P 1 21/c 1'
_atom_sites_solution_hydrogens geom
_atom_sites_solution_primary direct
_atom_sites_solution_secondary difmap
_audit_creation_method SHELXL97
_cell_angle_alpha 90.00
_cell_angle_beta 94.614(11)
_cell_angle_gamma 90.00
_cell_formula_units_Z 4
_cell_length_a 9.2775(13)
_cell_length_b 6.7213(16)
_cell_length_c 14.875(2)
_cell_measurement_reflns_used 22
_cell_measurement_temperature 290(2)
_cell_measurement_theta_max 19.58
_cell_measurement_theta_min 18.23
_cell_volume 924.6(3)
_computing_cell_refinement 'CAD-4 EXPRESS'
_computing_data_collection 'CAD-4 EXPRESS (Enraf--Nonius, 1994)'
_computing_data_reduction 'XCAD4 (Harms & Wocadlo, 1995)'
_computing_molecular_graphics
;
ORTEP-3 for Windows (Farrugia, 1997) and MERCURY (Macrae <i>et al.</i>,
2006)
;
_computing_publication_material 'WinGX (Farrugia, 1999)'
_computing_structure_refinement 'SHELXL97 (Sheldrick, 1997)'
_computing_structure_solution 'SHELXS97 (Sheldrick, 1997)'
_diffrn_ambient_temperature 290(2)
_diffrn_measured_fraction_theta_full 0.991
_diffrn_measured_fraction_theta_max 0.991
_diffrn_measurement_device '\k-geometry diffractometer'
_diffrn_measurement_device_type 'Enraf--Nonius CAD-4'
_diffrn_measurement_method \w/2\q
_diffrn_radiation_monochromator graphite
_diffrn_radiation_source 'fine-focus sealed tube'
_diffrn_radiation_type MoK\a
_diffrn_radiation_wavelength 0.71073
_diffrn_reflns_av_R_equivalents 0.0964
_diffrn_reflns_av_sigmaI/netI 0.0932
_diffrn_reflns_limit_h_max 13
_diffrn_reflns_limit_h_min 0
_diffrn_reflns_limit_k_max 9
_diffrn_reflns_limit_k_min -9
_diffrn_reflns_limit_l_max 20
_diffrn_reflns_limit_l_min -20
_diffrn_reflns_number 5096
_diffrn_reflns_theta_full 29.97
_diffrn_reflns_theta_max 29.97
_diffrn_reflns_theta_min 2.20
_diffrn_standards_decay_% 1
_diffrn_standards_interval_time 120
_diffrn_standards_number 3
_exptl_absorpt_coefficient_mu 0.289
_exptl_absorpt_correction_type none
_exptl_crystal_colour colourless
_exptl_crystal_density_diffrn 1.502
_exptl_crystal_density_method 'not measured'
_exptl_crystal_description prism
_exptl_crystal_F_000 440
_exptl_crystal_size_max 0.24
_exptl_crystal_size_mid 0.24
_exptl_crystal_size_min 0.22
_refine_diff_density_max 0.289
_refine_diff_density_min -0.338
_refine_ls_extinction_method none
_refine_ls_goodness_of_fit_ref 0.977
_refine_ls_hydrogen_treatment constr
_refine_ls_matrix_type full
_refine_ls_number_parameters 118
_refine_ls_number_reflns 2661
_refine_ls_number_restraints 0
_refine_ls_restrained_S_all 0.977
_refine_ls_R_factor_all 0.1324
_refine_ls_R_factor_gt 0.0668
_refine_ls_shift/su_max 0.000
_refine_ls_shift/su_mean 0.000
_refine_ls_structure_factor_coef Fsqd
_refine_ls_weighting_details 'calc w = 1/[\s^2^(Fo^2^)+(0.0712P)^2^+1.849P] where P=(Fo^2^+2Fc^2^)/3'
_refine_ls_weighting_scheme calc
_refine_ls_wR_factor_gt 0.1643
_refine_ls_wR_factor_ref 0.1918
_reflns_number_gt 1642
_reflns_number_total 2661
_reflns_threshold_expression I>2\s(I)
_cod_data_source_file ob3021.cif
_cod_data_source_block I
_cod_original_sg_symbol_H-M 'P 21/c'
_cod_database_code 2015652
_cod_database_fobs_code 2015652

loop_
_symmetry_equiv_pos_as_xyz
'x, y, z'
'-x, y+1/2, -z+1/2'
'-x, -y, -z'
'x, -y-1/2, z-1/2'

loop_
_atom_site_type_symbol
_atom_site_label
_atom_site_fract_x
_atom_site_fract_y
_atom_site_fract_z
_atom_site_U_iso_or_equiv
_atom_site_adp_type
_atom_site_calc_flag
_atom_site_refinement_flags
_atom_site_occupancy
C C2 0.7930(4) 0.9278(5) 0.7173(3) 0.0350(8) Uani d . 1
C C4 0.7711(4) 0.7504(6) 0.5822(2) 0.0370(8) Uani d . 1
C C5 0.7180(5) 0.9636(6) 0.5695(3) 0.0454(9) Uani d . 1
H H5A 0.7572 1.0240 0.5175 0.054 Uiso calc R 1
H H5B 0.6132 0.9678 0.5612 0.054 Uiso calc R 1
C C6 0.6654(7) 0.5990(8) 0.5410(3) 0.0706(16) Uani d . 1
H H6A 0.7044 0.4678 0.5508 0.106 Uiso calc R 1
H H6B 0.6490 0.6231 0.4774 0.106 Uiso calc R 1
H H6C 0.5756 0.6098 0.5685 0.106 Uiso calc R 1
C C7 0.9209(5) 0.7264(9) 0.5490(3) 0.0655(14) Uani d . 1
H H7A 0.9843 0.8262 0.5762 0.098 Uiso calc R 1
H H7B 0.9149 0.7410 0.4846 0.098 Uiso calc R 1
H H7C 0.9580 0.5968 0.5651 0.098 Uiso calc R 1
C C8 0.8128(4) 0.5680(5) 0.7373(2) 0.0335(8) Uani d . 1
H H8A 0.8864 0.6011 0.7851 0.040 Uiso calc R 1
H H8B 0.8523 0.4664 0.7001 0.040 Uiso calc R 1
N N3 0.7806(3) 0.7447(4) 0.68248(19) 0.0320(6) Uani d . 1
O O1 0.7700(3) 1.0657(4) 0.65187(19) 0.0460(7) Uani d . 1
O O2 0.8228(3) 0.9740(4) 0.79589(18) 0.0447(7) Uani d . 1
O O3 0.5438(3) 0.4027(4) 0.71827(19) 0.0480(7) Uani d . 1
O O4 0.6050(3) 0.6255(4) 0.85285(17) 0.0394(6) Uani d . 1
H H4 0.5778 0.7249 0.8244 0.059 Uiso calc R 1
O O5 0.7195(3) 0.3065(4) 0.85448(17) 0.0433(7) Uani d . 1
H H5 0.7562 0.2172 0.8265 0.065 Uiso calc R 1
P P1 0.65676(10) 0.46742(13) 0.78740(6) 0.0310(2) Uani d . 1

loop_
_atom_site_aniso_label
_atom_site_aniso_U_11
_atom_site_aniso_U_22
_atom_site_aniso_U_33
_atom_site_aniso_U_12
_atom_site_aniso_U_13
_atom_site_aniso_U_23
C2 0.0339(17) 0.0291(18) 0.042(2) -0.0012(14) 0.0048(15) -0.0029(14)
C4 0.048(2) 0.0336(18) 0.0295(17) 0.0002(16) 0.0018(15) 0.0004(14)
C5 0.061(3) 0.040(2) 0.0363(19) 0.004(2) 0.0054(17) 0.0049(17)
C6 0.113(5) 0.055(3) 0.040(2) -0.031(3) -0.017(3) 0.004(2)
C7 0.074(3) 0.079(4) 0.047(3) 0.023(3) 0.022(2) 0.002(2)
C8 0.0361(18) 0.0293(18) 0.0345(17) 0.0033(13) -0.0013(14) -0.0011(13)
N3 0.0369(16) 0.0266(14) 0.0323(15) 0.0007(12) 0.0022(12) -0.0028(12)
O1 0.0648(19) 0.0280(14) 0.0455(15) 0.0002(12) 0.0061(13) 0.0018(11)
O2 0.0574(17) 0.0343(14) 0.0413(14) 0.0011(13) -0.0030(12) -0.0123(12)
O3 0.0542(18) 0.0395(15) 0.0479(16) -0.0148(13) -0.0103(13) 0.0014(13)
O4 0.0483(15) 0.0331(13) 0.0369(13) 0.0100(12) 0.0029(11) 0.0000(11)
O5 0.0668(19) 0.0274(13) 0.0351(13) 0.0136(12) 0.0011(12) 0.0020(10)
P1 0.0384(5) 0.0230(4) 0.0309(4) 0.0000(4) -0.0017(3) 0.0010(3)

loop_
_atom_type_symbol
_atom_type_description
_atom_type_scat_dispersion_real
_atom_type_scat_dispersion_imag
_atom_type_scat_source
C C 0.0033 0.0016 'International Tables Vol C Tables 4.2.6.8 and 6.1.1.4'
H H 0.0000 0.0000 'International Tables Vol C Tables 4.2.6.8 and 6.1.1.4'
N N 0.0061 0.0033 'International Tables Vol C Tables 4.2.6.8 and 6.1.1.4'
O O 0.0106 0.0060 'International Tables Vol C Tables 4.2.6.8 and 6.1.1.4'
P P 0.1023 0.0942 'International Tables Vol C Tables 4.2.6.8 and 6.1.1.4'

loop_
_geom_angle_atom_site_label_1
_geom_angle_atom_site_label_2
_geom_angle_atom_site_label_3
_geom_angle
_geom_angle_publ_flag
O2 C2 N3 127.7(4) no
O2 C2 O1 121.8(3) ?
N3 C2 O1 110.5(3) ?
N3 C4 C6 112.0(3) ?
N3 C4 C7 110.0(3) ?
C6 C4 C7 112.2(4) no
N3 C4 C5 98.1(3) no
C6 C4 C5 113.0(4) ?
C7 C4 C5 110.8(4) ?
O1 C5 C4 104.9(3) ?
O1 C5 H5A 110.8 ?
C4 C5 H5A 110.8 ?
O1 C5 H5B 110.8 ?
C4 C5 H5B 110.8 ?
H5A C5 H5B 108.8 ?
C4 C6 H6A 109.5 ?
C4 C6 H6B 109.5 ?
H6A C6 H6B 109.5 ?
C4 C6 H6C 109.5 ?
H6A C6 H6C 109.5 ?
H6B C6 H6C 109.5 ?
C4 C7 H7A 109.5 ?
C4 C7 H7B 109.5 ?
H7A C7 H7B 109.5 ?
C4 C7 H7C 109.5 ?
H7A C7 H7C 109.5 ?
H7B C7 H7C 109.5 ?
N3 C8 P1 113.5(2) no
N3 C8 H8A 108.9 ?
P1 C8 H8A 108.9 ?
N3 C8 H8B 108.9 ?
P1 C8 H8B 108.9 ?
H8A C8 H8B 107.7 ?
C2 N3 C8 121.7(3) ?
C2 N3 C4 111.2(3) ?
C8 N3 C4 125.1(3) ?
C2 O1 C5 107.8(3) ?
P1 O4 H4 109.5 ?
P1 O5 H5 109.5 ?
O3 P1 O4 113.82(17) no
O3 P1 O5 116.85(16) ?
O4 P1 O5 101.15(14) no
O3 P1 C8 111.73(17) ?
O4 P1 C8 107.57(16) ?
O5 P1 C8 104.69(16) no

loop_
_geom_bond_atom_site_label_1
_geom_bond_atom_site_label_2
_geom_bond_distance
_geom_bond_publ_flag
C2 O2 1.220(4) ?
C2 N3 1.336(4) no
C2 O1 1.348(4) ?
C4 N3 1.487(4) no
C4 C6 1.509(6) ?
C4 C7 1.520(6) ?
C4 C5 1.523(6) ?
C5 O1 1.453(5) ?
C5 H5A 0.9700 ?
C5 H5B 0.9700 ?
C6 H6A 0.9600 ?
C6 H6B 0.9600 ?
C6 H6C 0.9600 ?
C7 H7A 0.9600 ?
C7 H7B 0.9600 ?
C7 H7C 0.9600 ?
C8 N3 1.459(4) no
C8 P1 1.811(4) no
C8 H8A 0.9700 ?
C8 H8B 0.9700 ?
O3 P1 1.473(3) no
O4 P1 1.543(3) no
O4 H4 0.8200 ?
O5 P1 1.552(3) no
O5 H5 0.8200 ?

loop_
_geom_hbond_atom_site_label_D
_geom_hbond_atom_site_label_H
_geom_hbond_atom_site_label_A
_geom_hbond_site_symmetry_A
_geom_hbond_distance_DH
_geom_hbond_distance_HA
_geom_hbond_distance_DA
_geom_hbond_angle_DHA
_geom_hbond_publ_flag
O4 H4 O3 2_656 0.82 1.73 2.503(4) 156.6 yes
O5 H5 O2 1_545 0.82 1.82 2.609(4) 161.5 yes
C5 H5A O5 4_575 0.97 2.68 3.553(4) 150.5 yes
C6 H6B O4 4_575 0.96 2.52 3.365(4) 147.4 yes

loop_
_geom_torsion_atom_site_label_1
_geom_torsion_atom_site_label_2
_geom_torsion_atom_site_label_3
_geom_torsion_atom_site_label_4
_geom_torsion
_geom_torsion_publ_flag
O3 P1 C8 N3 62.0(3) no
O4 P1 C8 N3 -63.6(3) ?
O5 P1 C8 N3 -170.7(2) no
P1 C8 N3 C2 91.6(4) no
P1 C8 N3 C4 -106.1(3) ?
C8 N3 C2 O2 -4.4(6) no
O1 C2 N3 C4 9.9(4) no
C2 O1 C5 C4 -23.0(4) ?

loop_
_cod_related_entry_id
_cod_related_entry_database
_cod_related_entry_code
1 ChemSpider 24725832
